data_1540155
loop_
_publ_author_name
'Isnard, O.'
'Miraglia, S.'
'Soubeyroux, J.L.'
'Fruchart, D.'
'Pannetier, J.'

_publ_section_title
;
 Neutron powder-diffraction study of Pr2 Fe17 and Pr2 Fe17 N2.9
;
_journal_name_full 'Physical Review, Serie 3. B - Condensed Matter (18,1978-)'
_journal_page_first 2920
_journal_page_last 2927
_journal_volume 45
_journal_year 1992
_chemical_formula_sum 'Fe17 Pr2'
_space_group_IT_number 166
_symmetry_space_group_name_Hall '-R 3 2"'
_symmetry_space_group_name_H-M 'R -3 m :H'
_cell_angle_alpha 90
_cell_angle_beta 90
_cell_angle_gamma 120
_cell_formula_units_Z 3
_cell_length_a 8.584
_cell_length_b 8.584
_cell_length_c 12.462
_cell_volume 795.239
_citation_journal_id_ASTM PRBMDO
_cod_data_source_file Isnard_PRBMDO_1992_888.cif
_cod_data_source_block Fe17Pr2
_cod_original_cell_volume 795.2391
_cod_database_code 1540155

loop_
_symmetry_equiv_pos_as_xyz
x,y,z
-y,x-y,z
-x+y,-x,z
y,x,-z
-x,-x+y,-z
x-y,-y,-z
-x,-y,-z
y,-x+y,-z
x-y,x,-z
-y,-x,z
x,x-y,z
-x+y,y,z
x+2/3,y+1/3,z+1/3
-y+2/3,x-y+1/3,z+1/3
-x+y+2/3,-x+1/3,z+1/3
y+2/3,x+1/3,-z+1/3
-x+2/3,-x+y+1/3,-z+1/3
x-y+2/3,-y+1/3,-z+1/3
-x+2/3,-y+1/3,-z+1/3
y+2/3,-x+y+1/3,-z+1/3
x-y+2/3,x+1/3,-z+1/3
-y+2/3,-x+1/3,z+1/3
x+2/3,x-y+1/3,z+1/3
-x+y+2/3,y+1/3,z+1/3
x+1/3,y+2/3,z+2/3
-y+1/3,x-y+2/3,z+2/3
-x+y+1/3,-x+2/3,z+2/3
y+1/3,x+2/3,-z+2/3
-x+1/3,-x+y+2/3,-z+2/3
x-y+1/3,-y+2/3,-z+2/3
-x+1/3,-y+2/3,-z+2/3
y+1/3,-x+y+2/3,-z+2/3
x-y+1/3,x+2/3,-z+2/3
-y+1/3,-x+2/3,z+2/3
x+1/3,x-y+2/3,z+2/3
-x+y+1/3,y+2/3,z+2/3

loop_
_atom_site_label
_atom_site_type_symbol
_atom_site_fract_x
_atom_site_fract_y
_atom_site_fract_z
_atom_site_occupancy
_atom_site_U_iso_or_equiv
Fe3 Fe 0.287 0 0 1 0.0
Fe1 Fe 0 0 0.096 1 0.0
Pr1 Pr 0 0 0.3414 1 0.0
Fe2 Fe 0.5 0 0.5 1 0.0
Fe4 Fe 0.5025 0.4975 0.1556 1 0.0
